data_7006216
loop_
_publ_author_name
'Eroy-Reveles, Aura A.'
'Hoffman-Luca, C. Gianna'
'Mascharak, Pradip K.'

_publ_section_title
;
 Formation of a triply bridged &#x00B5;-oxo diiron(iii) core stabilized
 by two deprotonated carboxamide groups upon photorelease of NO from a
 {Fe--NO}6 iron nitrosyl
;
_journal_issue 45
_journal_name_full 'Dalton Transactions'
_journal_page_first 5268
_journal_paper_doi 10.1039/b710076k
_journal_year 2007
_chemical_formula_moiety
;
C48 H44 Fe2 N10 O3, C4 H10 O, 2(Cl O4), 2(C2 H3 N), C2 H3 N
;
_chemical_formula_sum 'C58 H63 Cl2 Fe2 N13 O12'
_chemical_formula_weight 1316.81
_chemical_name_common '[QPaPy2)FeOFe(QPaPy2)](ClO4)2.3CH3CN.Et2O'
_chemical_name_systematic
;
?
;
_space_group_IT_number 15
_symmetry_cell_setting monoclinic
_symmetry_space_group_name_Hall '-C 2yc'
_symmetry_space_group_name_H-M 'C 1 2/c 1'
_atom_sites_solution_hydrogens geom
_atom_sites_solution_primary direct
_atom_sites_solution_secondary difmap
_audit_creation_method SHELXL-97
_cell_angle_alpha 90.00
_cell_angle_beta 110.332(4)
_cell_angle_gamma 90.00
_cell_formula_units_Z 4
_cell_length_a 19.6095(10)
_cell_length_b 16.2853(8)
_cell_length_c 19.6444(10)
_cell_measurement_reflns_used 8275
_cell_measurement_temperature 90(2)
_cell_measurement_theta_max 26.4
_cell_measurement_theta_min 3.0
_cell_volume 5882.5(5)
_computing_cell_refinement 'SAINT (Bruker, 2006)'
_computing_data_collection 'Apex2 (Bruker, 2006)'
_computing_data_reduction SAINT
_computing_molecular_graphics 'SHELXTL 5.1 (Sheldrick, 1994)'
_computing_structure_refinement 'SHELXL-97 (Sheldrick, 1997)'
_computing_structure_solution 'SHELXS-97 (Sheldrick, 1990)'
_diffrn_ambient_temperature 90(2)
_diffrn_detector_area_resol_mean 8.3
_diffrn_measured_fraction_theta_full 0.999
_diffrn_measured_fraction_theta_max 0.999
_diffrn_measurement_device_type 'Bruker SMART ApexII'
_diffrn_measurement_method \w/2\q-scans
_diffrn_radiation_monochromator graphite
_diffrn_radiation_source 'fine-focus sealed tube'
_diffrn_radiation_type MoK\a
_diffrn_radiation_wavelength 0.71073
_diffrn_reflns_av_R_equivalents 0.0651
_diffrn_reflns_av_sigmaI/netI 0.0469
_diffrn_reflns_limit_h_max 25
_diffrn_reflns_limit_h_min -25
_diffrn_reflns_limit_k_max 21
_diffrn_reflns_limit_k_min -21
_diffrn_reflns_limit_l_max 25
_diffrn_reflns_limit_l_min -25
_diffrn_reflns_number 37288
_diffrn_reflns_theta_full 27.49
_diffrn_reflns_theta_max 27.49
_diffrn_reflns_theta_min 3.06
_diffrn_standards_number 0
_exptl_absorpt_coefficient_mu 0.659
_exptl_absorpt_correction_T_max 0.974
_exptl_absorpt_correction_T_min 0.863
_exptl_absorpt_correction_type multi-scan
_exptl_absorpt_process_details 'SADABS 2.10(Sheldrick, 2004)'
_exptl_crystal_colour yellow
_exptl_crystal_density_diffrn 1.487
_exptl_crystal_density_method 'not measured'
_exptl_crystal_description needle
_exptl_crystal_F_000 2736
_exptl_crystal_size_max 0.23
_exptl_crystal_size_mid 0.08
_exptl_crystal_size_min 0.04
_refine_diff_density_max 0.803
_refine_diff_density_min -0.709
_refine_diff_density_rms 0.086
_refine_ls_extinction_method none
_refine_ls_goodness_of_fit_ref 1.018
_refine_ls_hydrogen_treatment constr
_refine_ls_matrix_type full
_refine_ls_number_parameters 438
_refine_ls_number_reflns 6751
_refine_ls_number_restraints 0
_refine_ls_restrained_S_all 1.018
_refine_ls_R_factor_all 0.0854
_refine_ls_R_factor_gt 0.0513
_refine_ls_shift/su_max 0.009
_refine_ls_shift/su_mean 0.000
_refine_ls_structure_factor_coef Fsqd
_refine_ls_weighting_details 'calc w=1/[\\s^2^(Fo^2^)+(0.0737P)^2^+19.1497P] where P=(Fo^2^+2Fc^2^)/3'
_refine_ls_weighting_scheme calc
_refine_ls_wR_factor_gt 0.1307
_refine_ls_wR_factor_ref 0.1523
_reflns_number_gt 4775
_reflns_number_total 6751
_reflns_threshold_expression I>2\\s(I)
_cod_data_source_file b710076k.txt
_cod_data_source_block mn1815
_cod_original_sg_symbol_H-M 'C 2/c'
_cod_database_code 7006216

loop_
_symmetry_equiv_pos_as_xyz
'x, y, z'
'-x, y, -z+1/2'
'x+1/2, y+1/2, z'
'-x+1/2, y+1/2, -z+1/2'
'-x, -y, -z'
'x, -y, z-1/2'
'-x+1/2, -y+1/2, -z'
'x+1/2, -y+1/2, z-1/2'

loop_
_atom_site_label
_atom_site_type_symbol
_atom_site_fract_x
_atom_site_fract_y
_atom_site_fract_z
_atom_site_U_iso_or_equiv
_atom_site_adp_type
_atom_site_occupancy
_atom_site_symmetry_multiplicity
_atom_site_calc_flag
_atom_site_refinement_flags
_atom_site_disorder_assembly
_atom_site_disorder_group
Fe1 Fe 0.43348(2) 0.58805(3) 0.18148(2) 0.01820(13) Uani 1 1 d . . .
O1 O 0.49859(11) 0.65968(13) 0.34940(11) 0.0221(5) Uani 1 1 d . . .
O2 O 0.5000 0.52964(18) 0.2500 0.0203(6) Uani 1 2 d S . .
N1 N 0.33327(16) 0.73826(18) 0.34000(15) 0.0302(6) Uani 1 1 d . . .
N2 N 0.40762(14) 0.68307(16) 0.24100(13) 0.0217(5) Uani 1 1 d . . .
N3 N 0.34168(13) 0.52161(16) 0.19016(13) 0.0219(5) Uani 1 1 d . . .
N4 N 0.34045(14) 0.64573(17) 0.09456(13) 0.0226(5) Uani 1 1 d . . .
N5 N 0.42228(13) 0.51910(16) 0.08344(13) 0.0216(5) Uani 1 1 d . . .
C1 C 0.3029(2) 0.7787(2) 0.38371(19) 0.0359(9) Uani 1 1 d . . .
C2 C 0.2261(2) 0.7765(3) 0.3642(2) 0.0463(10) Uani 1 1 d . . .
H2 H 0.1973 0.7472 0.3222 0.056 Uiso 1 1 calc R . .
C3 C 0.1934(3) 0.8169(3) 0.4061(3) 0.0575(13) Uani 1 1 d . . .
H3 H 0.1420 0.8154 0.3931 0.069 Uiso 1 1 calc R . .
C4 C 0.2351(3) 0.8599(3) 0.4675(3) 0.0600(15) Uani 1 1 d . . .
H4 H 0.2116 0.8872 0.4961 0.072 Uiso 1 1 calc R . .
C5 C 0.3084(3) 0.8639(3) 0.4877(2) 0.0562(13) Uani 1 1 d . . .
H5 H 0.3357 0.8939 0.5298 0.067 Uiso 1 1 calc R . .
C6 C 0.3450(2) 0.8225(3) 0.4453(2) 0.0433(10) Uani 1 1 d . . .
C7 C 0.4205(2) 0.8253(3) 0.46149(19) 0.0447(10) Uani 1 1 d . . .
H7 H 0.4506 0.8545 0.5029 0.054 Uiso 1 1 calc R . .
C8 C 0.4503(2) 0.7858(2) 0.41749(19) 0.0360(8) Uani 1 1 d . . .
H8 H 0.5013 0.7871 0.4278 0.043 Uiso 1 1 calc R . .
C9 C 0.40430(18) 0.7431(2) 0.35639(17) 0.0271(7) Uani 1 1 d . . .
C10 C 0.43781(16) 0.69324(19) 0.31092(16) 0.0211(6) Uani 1 1 d . . .
C11 C 0.34138(18) 0.7291(2) 0.19855(16) 0.0262(7) Uani 1 1 d . . .
H11A H 0.3435 0.7857 0.2176 0.031 Uiso 1 1 calc R . .
H11B H 0.2976 0.7018 0.2020 0.031 Uiso 1 1 calc R . .
C12 C 0.33795(18) 0.7310(2) 0.11993(17) 0.0262(7) Uani 1 1 d . . .
H12A H 0.2924 0.7581 0.0892 0.031 Uiso 1 1 calc R . .
H12B H 0.3795 0.7628 0.1161 0.031 Uiso 1 1 calc R . .
C13 C 0.34746(17) 0.4654(2) 0.24201(16) 0.0239(6) Uani 1 1 d . . .
H13 H 0.3945 0.4508 0.2743 0.029 Uiso 1 1 calc R . .
C14 C 0.28754(18) 0.4282(2) 0.25008(18) 0.0281(7) Uani 1 1 d . . .
H14 H 0.2931 0.3877 0.2865 0.034 Uiso 1 1 calc R . .
C15 C 0.21882(18) 0.4512(2) 0.20376(19) 0.0320(8) Uani 1 1 d . . .
H15 H 0.1766 0.4270 0.2085 0.038 Uiso 1 1 calc R . .
C16 C 0.21256(17) 0.5093(2) 0.15100(18) 0.0308(8) Uani 1 1 d . . .
H16 H 0.1660 0.5262 0.1193 0.037 Uiso 1 1 calc R . .
C17 C 0.27547(16) 0.5431(2) 0.14474(16) 0.0229(6) Uani 1 1 d . . .
C18 C 0.27141(17) 0.6006(2) 0.08384(17) 0.0276(7) Uani 1 1 d . . .
H18A H 0.2583 0.5689 0.0381 0.033 Uiso 1 1 calc R . .
H18B H 0.2322 0.6410 0.0785 0.033 Uiso 1 1 calc R . .
C19 C 0.35834(18) 0.6422(2) 0.02707(16) 0.0251(7) Uani 1 1 d . . .
H19A H 0.3953 0.6843 0.0288 0.030 Uiso 1 1 calc R . .
H19B H 0.3143 0.6535 -0.0156 0.030 Uiso 1 1 calc R . .
C20 C 0.38727(16) 0.5577(2) 0.02059(16) 0.0237(7) Uani 1 1 d . . .
C21 C 0.38088(19) 0.5235(2) -0.04609(18) 0.0320(8) Uani 1 1 d . . .
H21A H 0.3565 0.5522 -0.0899 0.038 Uiso 1 1 calc R . .
C22 C 0.4107(2) 0.4468(2) -0.0475(2) 0.0364(8) Uani 1 1 d . . .
H22 H 0.4069 0.4220 -0.0925 0.044 Uiso 1 1 calc R . .
C23 C 0.44593(19) 0.4067(2) 0.0170(2) 0.0322(8) Uani 1 1 d . . .
H23 H 0.4663 0.3537 0.0170 0.039 Uiso 1 1 calc R . .
C24 C 0.45124(17) 0.4446(2) 0.08150(18) 0.0259(7) Uani 1 1 d . . .
H24 H 0.4761 0.4172 0.1259 0.031 Uiso 1 1 calc R . .
Cl1 Cl 0.60520(5) 0.22206(6) 0.12159(5) 0.0374(2) Uani 1 1 d . . .
O4 O 0.60004(17) 0.1753(2) 0.05837(16) 0.0603(9) Uani 1 1 d . A .
O5 O 0.6239(9) 0.1773(11) 0.1838(9) 0.076(5) Uani 0.533(11) 1 d P A 1
O6 O 0.6748(3) 0.2692(4) 0.1288(3) 0.048(2) Uani 0.533(11) 1 d P A 1
O7 O 0.5524(5) 0.2769(7) 0.1065(4) 0.078(4) Uani 0.533(11) 1 d P A 1
O5B O 0.6519(10) 0.1893(13) 0.1865(10) 0.087(7) Uani 0.467(11) 1 d P A 2
O6B O 0.6086(11) 0.3059(6) 0.1219(5) 0.134(8) Uani 0.467(11) 1 d P A 2
O7B O 0.5304(5) 0.2083(10) 0.1267(6) 0.111(5) Uani 0.467(11) 1 d P A 2
N6 N 0.6930(2) 0.9347(3) 0.3872(2) 0.0508(9) Uani 1 1 d . . .
C25 C 0.6916(4) 0.9935(3) 0.3609(3) 0.0672(15) Uani 1 1 d . . .
C26 C 0.6929(7) 1.0729(4) 0.3276(4) 0.167(5) Uani 1 1 d . . .
H26A H 0.7154 1.1136 0.3655 0.250 Uiso 1 1 calc R . .
H26B H 0.6430 1.0898 0.2996 0.250 Uiso 1 1 calc R . .
H26C H 0.7211 1.0687 0.2952 0.250 Uiso 1 1 calc R . .
N7 N 0.494(2) 0.3267(12) 0.2463(16) 0.196(10) Uani 0.50 1 d P B -1
C27 C 0.4916(16) 0.2683(8) 0.242(2) 0.102(11) Uani 0.50 1 d P B -1
C28 C 0.4593(9) 0.1920(10) 0.1995(11) 0.149(9) Uani 0.50 1 d P B -1
H28A H 0.4983 0.1580 0.1941 0.223 Uiso 0.50 1 calc PR B -1
H28B H 0.4256 0.2076 0.1514 0.223 Uiso 0.50 1 calc PR B -1
H28C H 0.4331 0.1610 0.2253 0.223 Uiso 0.50 1 calc PR B -1
O3 O 0.5000 -0.0150(4) 0.2500 0.124(3) Uani 1 2 d S . .
C29 C 0.4985(4) -0.0684(4) 0.3117(5) 0.102(2) Uani 1 1 d . . .
H29A H 0.5404 -0.1066 0.3262 0.122 Uiso 1 1 calc R . .
H29B H 0.4531 -0.1009 0.2975 0.122 Uiso 1 1 calc R . .
C30 C 0.5029(6) -0.0090(5) 0.3755(7) 0.162(5) Uani 1 1 d . . .
H30A H 0.5105 -0.0410 0.4198 0.243 Uiso 1 1 calc R . .
H30B H 0.4573 0.0219 0.3634 0.243 Uiso 1 1 calc R . .
H30C H 0.5435 0.0292 0.3832 0.243 Uiso 1 1 calc R . .

loop_
_atom_site_aniso_label
_atom_site_aniso_U_11
_atom_site_aniso_U_22
_atom_site_aniso_U_33
_atom_site_aniso_U_23
_atom_site_aniso_U_13
_atom_site_aniso_U_12
Fe1 0.0163(2) 0.0248(2) 0.0145(2) -0.00053(17) 0.00659(16) 0.00013(17)
O1 0.0231(11) 0.0272(12) 0.0166(10) 0.0003(9) 0.0076(9) 0.0034(9)
O2 0.0200(14) 0.0243(15) 0.0184(14) 0.000 0.0088(12) 0.000
N1 0.0349(16) 0.0354(16) 0.0272(14) 0.0087(12) 0.0193(12) 0.0112(13)
N2 0.0216(13) 0.0256(13) 0.0186(12) 0.0004(10) 0.0077(10) 0.0038(11)
N3 0.0198(12) 0.0306(14) 0.0172(12) -0.0034(11) 0.0088(10) -0.0011(11)
N4 0.0214(13) 0.0305(14) 0.0172(12) 0.0016(11) 0.0082(10) 0.0007(11)
N5 0.0178(12) 0.0274(14) 0.0209(12) -0.0028(10) 0.0084(10) -0.0037(10)
C1 0.047(2) 0.042(2) 0.0259(17) 0.0155(16) 0.0220(16) 0.0212(17)
C2 0.048(2) 0.058(3) 0.046(2) 0.020(2) 0.033(2) 0.021(2)
C3 0.063(3) 0.072(3) 0.056(3) 0.027(3) 0.044(2) 0.034(3)
C4 0.075(3) 0.074(3) 0.049(3) 0.031(2) 0.045(3) 0.051(3)
C5 0.083(3) 0.067(3) 0.0258(19) 0.0126(19) 0.028(2) 0.041(3)
C6 0.056(2) 0.052(2) 0.0264(18) 0.0119(17) 0.0210(18) 0.033(2)
C7 0.055(2) 0.052(2) 0.0208(17) -0.0056(17) 0.0057(17) 0.022(2)
C8 0.038(2) 0.040(2) 0.0253(17) -0.0026(15) 0.0051(15) 0.0150(16)
C9 0.0354(18) 0.0289(17) 0.0172(14) 0.0030(13) 0.0097(13) 0.0108(14)
C10 0.0248(15) 0.0222(15) 0.0193(14) 0.0026(12) 0.0114(12) 0.0030(12)
C11 0.0294(17) 0.0309(17) 0.0182(15) 0.0012(13) 0.0079(13) 0.0093(14)
C12 0.0303(17) 0.0285(17) 0.0202(15) 0.0016(13) 0.0093(13) 0.0060(14)
C13 0.0234(15) 0.0318(17) 0.0172(14) -0.0017(13) 0.0081(12) -0.0018(13)
C14 0.0309(17) 0.0344(18) 0.0219(15) -0.0015(13) 0.0127(14) -0.0064(14)
C15 0.0256(17) 0.043(2) 0.0316(18) -0.0063(16) 0.0152(14) -0.0113(15)
C16 0.0194(16) 0.045(2) 0.0280(17) -0.0045(15) 0.0078(13) -0.0025(14)
C17 0.0199(15) 0.0313(17) 0.0187(14) -0.0038(13) 0.0081(12) -0.0010(13)
C18 0.0189(15) 0.042(2) 0.0208(15) 0.0016(14) 0.0050(12) 0.0007(14)
C19 0.0257(16) 0.0330(18) 0.0162(14) 0.0005(13) 0.0069(12) -0.0005(13)
C20 0.0217(15) 0.0323(17) 0.0196(15) -0.0031(13) 0.0101(12) -0.0088(13)
C21 0.0351(19) 0.041(2) 0.0214(16) -0.0054(15) 0.0118(14) -0.0092(16)
C22 0.045(2) 0.040(2) 0.0309(19) -0.0165(16) 0.0222(17) -0.0143(17)
C23 0.0341(18) 0.0298(18) 0.0402(19) -0.0101(16) 0.0224(16) -0.0074(15)
C24 0.0231(16) 0.0278(16) 0.0303(17) -0.0052(14) 0.0137(14) -0.0083(13)
Cl1 0.0366(5) 0.0412(5) 0.0292(4) 0.0088(4) 0.0048(4) 0.0074(4)
O4 0.0545(19) 0.083(2) 0.0342(15) -0.0024(16) 0.0036(14) 0.0148(17)
O5 0.119(14) 0.068(6) 0.046(6) 0.040(4) 0.034(9) 0.010(8)
O6 0.049(4) 0.063(4) 0.032(3) -0.003(3) 0.015(3) -0.015(3)
O7 0.056(5) 0.130(10) 0.045(4) 0.004(5) 0.012(3) 0.062(6)
O5B 0.096(12) 0.113(14) 0.030(5) 0.003(7) -0.004(6) 0.071(10)
O6B 0.24(2) 0.042(5) 0.062(6) 0.008(4) -0.029(8) -0.034(8)
O7B 0.057(5) 0.211(14) 0.084(7) -0.068(8) 0.050(5) -0.049(7)
N6 0.054(2) 0.056(2) 0.043(2) 0.0060(18) 0.0165(17) 0.0041(18)
C25 0.122(5) 0.050(3) 0.036(2) -0.001(2) 0.036(3) 0.016(3)
C26 0.410(17) 0.055(4) 0.077(5) 0.021(3) 0.136(8) 0.059(7)
N7 0.29(2) 0.208(16) 0.149(15) 0.145(17) 0.147(16) 0.18(2)
C27 0.095(18) 0.067(7) 0.19(3) 0.082(17) 0.10(2) 0.065(13)
C28 0.172(17) 0.104(11) 0.27(2) 0.005(12) 0.202(18) 0.010(10)
O3 0.135(6) 0.081(5) 0.207(9) 0.000 0.123(7) 0.000
C29 0.090(5) 0.075(4) 0.173(8) 0.014(5) 0.087(5) -0.007(4)
C30 0.194(10) 0.099(6) 0.281(13) -0.076(7) 0.195(10) -0.054(6)

loop_
_atom_type_symbol
_atom_type_description
_atom_type_scat_dispersion_real
_atom_type_scat_dispersion_imag
_atom_type_scat_source
C C 0.0033 0.0016 'International Tables Vol C Tables 4.2.6.8 and 6.1.1.4'
H H 0.0000 0.0000 'International Tables Vol C Tables 4.2.6.8 and 6.1.1.4'
N N 0.0061 0.0033 'International Tables Vol C Tables 4.2.6.8 and 6.1.1.4'
O O 0.0106 0.0060 'International Tables Vol C Tables 4.2.6.8 and 6.1.1.4'
Cl Cl 0.1484 0.1585 'International Tables Vol C Tables 4.2.6.8 and 6.1.1.4'
Fe Fe 0.3463 0.8444 'International Tables Vol C Tables 4.2.6.8 and 6.1.1.4'

loop_
_geom_angle_atom_site_label_1
_geom_angle_atom_site_label_2
_geom_angle_atom_site_label_3
_geom_angle
_geom_angle_site_symmetry_1
_geom_angle_site_symmetry_3
_geom_angle_publ_flag
O2 Fe1 O1 98.56(8) . 2_655 ?
O2 Fe1 N2 103.08(9) . . ?
O1 Fe1 N2 93.07(9) 2_655 . ?
O2 Fe1 N3 94.83(9) . . ?
O1 Fe1 N3 166.11(9) 2_655 . ?
N2 Fe1 N3 87.48(10) . . ?
O2 Fe1 N5 102.41(9) . . ?
O1 Fe1 N5 84.62(9) 2_655 . ?
N2 Fe1 N5 154.46(10) . . ?
N3 Fe1 N5 88.90(9) . . ?
O2 Fe1 N4 172.00(10) . . ?
O1 Fe1 N4 88.63(9) 2_655 . ?
N2 Fe1 N4 79.89(10) . . ?
N3 Fe1 N4 77.79(10) . . ?
N5 Fe1 N4 74.63(10) . . ?
C10 O1 Fe1 129.89(19) . 2_655 ?
Fe1 O2 Fe1 115.74(16) 2_655 . ?
C9 N1 C1 118.1(3) . . ?
C10 N2 C11 121.2(3) . . ?
C10 N2 Fe1 124.7(2) . . ?
C11 N2 Fe1 113.14(18) . . ?
C17 N3 C13 119.3(3) . . ?
C17 N3 Fe1 117.2(2) . . ?
C13 N3 Fe1 123.2(2) . . ?
C12 N4 C19 112.4(2) . . ?
C12 N4 C18 112.0(2) . . ?
C19 N4 C18 109.9(2) . . ?
C12 N4 Fe1 104.57(18) . . ?
C19 N4 Fe1 106.46(18) . . ?
C18 N4 Fe1 111.26(19) . . ?
C20 N5 C24 118.8(3) . . ?
C20 N5 Fe1 115.8(2) . . ?
C24 N5 Fe1 125.2(2) . . ?
N1 C1 C6 122.1(3) . . ?
N1 C1 C2 118.0(4) . . ?
C6 C1 C2 119.9(3) . . ?
C3 C2 C1 119.8(5) . . ?
C3 C2 H2 120.1 . . ?
C1 C2 H2 120.1 . . ?
C2 C3 C4 120.4(5) . . ?
C2 C3 H3 119.8 . . ?
C4 C3 H3 119.8 . . ?
C5 C4 C3 121.5(4) . . ?
C5 C4 H4 119.2 . . ?
C3 C4 H4 119.2 . . ?
C4 C5 C6 120.0(5) . . ?
C4 C5 H5 120.0 . . ?
C6 C5 H5 120.0 . . ?
C1 C6 C7 118.2(3) . . ?
C1 C6 C5 118.3(4) . . ?
C7 C6 C5 123.5(4) . . ?
C8 C7 C6 119.5(4) . . ?
C8 C7 H7 120.2 . . ?
C6 C7 H7 120.2 . . ?
C7 C8 C9 119.0(4) . . ?
C7 C8 H8 120.5 . . ?
C9 C8 H8 120.5 . . ?
N1 C9 C8 123.1(3) . . ?
N1 C9 C10 117.5(3) . . ?
C8 C9 C10 119.1(3) . . ?
O1 C10 N2 123.5(3) . . ?
O1 C10 C9 112.5(3) . . ?
N2 C10 C9 123.9(3) . . ?
N2 C11 C12 107.6(2) . . ?
N2 C11 H11A 110.2 . . ?
C12 C11 H11A 110.2 . . ?
N2 C11 H11B 110.2 . . ?
C12 C11 H11B 110.2 . . ?
H11A C11 H11B 108.5 . . ?
N4 C12 C11 109.1(3) . . ?
N4 C12 H12A 109.9 . . ?
C11 C12 H12A 109.9 . . ?
N4 C12 H12B 109.9 . . ?
C11 C12 H12B 109.9 . . ?
H12A C12 H12B 108.3 . . ?
N3 C13 C14 122.4(3) . . ?
N3 C13 H13 118.8 . . ?
C14 C13 H13 118.8 . . ?
C13 C14 C15 118.5(3) . . ?
C13 C14 H14 120.8 . . ?
C15 C14 H14 120.8 . . ?
C16 C15 C14 119.4(3) . . ?
C16 C15 H15 120.3 . . ?
C14 C15 H15 120.3 . . ?
C15 C16 C17 119.2(3) . . ?
C15 C16 H16 120.4 . . ?
C17 C16 H16 120.4 . . ?
N3 C17 C16 121.3(3) . . ?
N3 C17 C18 117.7(3) . . ?
C16 C17 C18 120.9(3) . . ?
N4 C18 C17 113.7(3) . . ?
N4 C18 H18A 108.8 . . ?
C17 C18 H18A 108.8 . . ?
N4 C18 H18B 108.8 . . ?
C17 C18 H18B 108.8 . . ?
H18A C18 H18B 107.7 . . ?
N4 C19 C20 108.8(3) . . ?
N4 C19 H19A 109.9 . . ?
C20 C19 H19A 109.9 . . ?
N4 C19 H19B 109.9 . . ?
C20 C19 H19B 109.9 . . ?
H19A C19 H19B 108.3 . . ?
N5 C20 C21 121.9(3) . . ?
N5 C20 C19 115.9(3) . . ?
C21 C20 C19 122.1(3) . . ?
C22 C21 C20 118.8(3) . . ?
C22 C21 H21A 120.6 . . ?
C20 C21 H21A 120.6 . . ?
C23 C22 C21 119.3(3) . . ?
C23 C22 H22 120.3 . . ?
C21 C22 H22 120.3 . . ?
C22 C23 C24 119.0(3) . . ?
C22 C23 H23 120.5 . . ?
C24 C23 H23 120.5 . . ?
N5 C24 C23 122.1(3) . . ?
N5 C24 H24 119.0 . . ?
C23 C24 H24 119.0 . . ?
O7 Cl1 O5 120.7(8) . . ?
O5 Cl1 O6B 122.3(10) . . ?
O7 Cl1 O5B 132.8(8) . . ?
O6B Cl1 O5B 111.3(10) . . ?
O7 Cl1 O4 110.6(4) . . ?
O5 Cl1 O4 114.3(9) . . ?
O6B Cl1 O4 121.6(6) . . ?
O5B Cl1 O4 114.7(8) . . ?
O6B Cl1 O7B 101.2(10) . . ?
O5B Cl1 O7B 103.0(9) . . ?
O4 Cl1 O7B 101.5(4) . . ?
O7 Cl1 O6 106.7(6) . . ?
O5 Cl1 O6 103.5(7) . . ?
O4 Cl1 O6 98.0(3) . . ?
N6 C25 C26 177.7(9) . . ?
C25 C26 H26A 109.5 . . ?
C25 C26 H26B 109.5 . . ?
H26A C26 H26B 109.5 . . ?
C25 C26 H26C 109.5 . . ?
H26A C26 H26C 109.5 . . ?
H26B C26 H26C 109.5 . . ?
N7 C27 C28 150(3) . . ?
C29 O3 C29 109.1(7) . 2_655 ?
O3 C29 C30 106.2(6) . . ?
O3 C29 H29A 110.5 . . ?
C30 C29 H29A 110.5 . . ?
O3 C29 H29B 110.5 . . ?
C30 C29 H29B 110.5 . . ?
H29A C29 H29B 108.7 . . ?
C29 C30 H30A 109.5 . . ?
C29 C30 H30B 109.5 . . ?
H30A C30 H30B 109.5 . . ?
C29 C30 H30C 109.5 . . ?
H30A C30 H30C 109.5 . . ?
H30B C30 H30C 109.5 . . ?

loop_
_geom_bond_atom_site_label_1
_geom_bond_atom_site_label_2
_geom_bond_distance
_geom_bond_site_symmetry_2
_geom_bond_publ_flag
Fe1 O2 1.7883(16) . ?
Fe1 O1 2.016(2) 2_655 ?
Fe1 N2 2.105(3) . ?
Fe1 N3 2.157(3) . ?
Fe1 N5 2.173(3) . ?
Fe1 N4 2.227(3) . ?
O1 C10 1.290(4) . ?
O1 Fe1 2.016(2) 2_655 ?
O2 Fe1 1.7883(16) 2_655 ?
N1 C9 1.319(4) . ?
N1 C1 1.372(4) . ?
N2 C10 1.304(4) . ?
N2 C11 1.481(4) . ?
N3 C17 1.342(4) . ?
N3 C13 1.344(4) . ?
N4 C12 1.483(4) . ?
N4 C19 1.486(4) . ?
N4 C18 1.489(4) . ?
N5 C20 1.342(4) . ?
N5 C24 1.346(4) . ?
C1 C6 1.400(6) . ?
C1 C2 1.419(6) . ?
C2 C3 1.375(6) . ?
C2 H2 0.9500 . ?
C3 C4 1.388(8) . ?
C3 H3 0.9500 . ?
C4 C5 1.353(7) . ?
C4 H4 0.9500 . ?
C5 C6 1.442(5) . ?
C5 H5 0.9500 . ?
C6 C7 1.402(6) . ?
C7 C8 1.362(5) . ?
C7 H7 0.9500 . ?
C8 C9 1.409(5) . ?
C8 H8 0.9500 . ?
C9 C10 1.516(4) . ?
C11 C12 1.523(4) . ?
C11 H11A 0.9900 . ?
C11 H11B 0.9900 . ?
C12 H12A 0.9900 . ?
C12 H12B 0.9900 . ?
C13 C14 1.379(4) . ?
C13 H13 0.9500 . ?
C14 C15 1.390(5) . ?
C14 H14 0.9500 . ?
C15 C16 1.378(5) . ?
C15 H15 0.9500 . ?
C16 C17 1.395(4) . ?
C16 H16 0.9500 . ?
C17 C18 1.500(4) . ?
C18 H18A 0.9900 . ?
C18 H18B 0.9900 . ?
C19 C20 1.510(5) . ?
C19 H19A 0.9900 . ?
C19 H19B 0.9900 . ?
C20 C21 1.389(4) . ?
C21 C22 1.383(5) . ?
C21 H21A 0.9500 . ?
C22 C23 1.379(5) . ?
C22 H22 0.9500 . ?
C23 C24 1.381(5) . ?
C23 H23 0.9500 . ?
C24 H24 0.9500 . ?
Cl1 O7 1.321(6) . ?
Cl1 O5 1.360(13) . ?
Cl1 O6B 1.367(9) . ?
Cl1 O5B 1.392(18) . ?
Cl1 O4 1.430(3) . ?
Cl1 O7B 1.522(8) . ?
Cl1 O6 1.529(5) . ?
N6 C25 1.083(6) . ?
C25 C26 1.454(8) . ?
C26 H26A 0.9800 . ?
C26 H26B 0.9800 . ?
C26 H26C 0.9800 . ?
N7 C27 0.95(2) . ?
C27 C28 1.51(3) . ?
C28 H28A 0.9800 . ?
C28 H28B 0.9800 . ?
C28 H28C 0.9800 . ?
O3 C29 1.501(8) . ?
O3 C29 1.501(8) 2_655 ?
C29 C30 1.561(11) . ?
C29 H29A 0.9900 . ?
C29 H29B 0.9900 . ?
C30 H30A 0.9800 . ?
C30 H30B 0.9800 . ?
C30 H30C 0.9800 . ?
